data_7224314
loop_
_publ_author_name
'Sieradzki, A.'
'Pawlus, S.'
'Tripathy, S. N.'
'G\;agor, A'
'Ciupa, A.'
'M\;aczka, M'
'Paluch, M.'

_publ_section_title
;
 Dielectric relaxation behavior in antiferroelectric metal organic
 framework [(CH3)2NH2][Fe(III)Fe(II)(HCOO)6] single crystals.
;
_journal_issue 12
_journal_name_full 'Physical chemistry chemical physics : PCCP'
_journal_page_first 8462
_journal_page_last 8467
_journal_paper_doi 10.1039/c6cp00064a
_journal_volume 18
_journal_year 2016
_chemical_formula_sum 'C8 H14 Fe2 N O12'
_chemical_formula_weight 427.91
_space_group_crystal_system trigonal
_space_group_IT_number 167
_space_group_name_Hall '-R 3 2"c'
_space_group_name_H-M_alt 'R -3 c :H'
_symmetry_space_group_name_Hall '-R 3 2"c'
_symmetry_space_group_name_H-M 'R -3 c :H'
_atom_sites_solution_hydrogens geom
_audit_creation_method SHELXL-2014/7
_cell_angle_alpha 90
_cell_angle_beta 90
_cell_angle_gamma 120
_cell_formula_units_Z 18
_cell_length_a 14.2896(5)
_cell_length_b 14.2896(5)
_cell_length_c 41.4830(15)
_cell_measurement_reflns_used 4382
_cell_measurement_temperature 124.95(18)
_cell_measurement_theta_max 28.9810
_cell_measurement_theta_min 2.8460
_cell_volume 7335.7(4)
_computing_cell_refinement 'CrysAlisPro 1.171.38.41 (Rigaku OD, 2015)'
_computing_data_collection 'CrysAlisPro 1.171.38.41 (Rigaku OD, 2015)'
_computing_data_reduction 'CrysAlisPro 1.171.38.41 (Rigaku OD, 2015)'
_computing_structure_refinement 'SHELXL-2014/7 (Sheldrick, 2014)'
_diffrn_ambient_environment N~2~
_diffrn_ambient_temperature 124.95(18)
_diffrn_detector 'CCD plate'
_diffrn_detector_area_resol_mean 10.6249
_diffrn_detector_type Atlas
_diffrn_measured_fraction_theta_full 0.999
_diffrn_measured_fraction_theta_max 0.999
_diffrn_measurement_device 'four-circle diffractometer'
_diffrn_measurement_device_type 'Xcalibur, Atlas'
_diffrn_radiation_monochromator graphite
_diffrn_radiation_probe x-ray
_diffrn_radiation_type 'Mo K\a'
_diffrn_radiation_wavelength 0.71073
_diffrn_reflns_av_R_equivalents 0.0306
_diffrn_reflns_av_unetI/netI 0.0165
_diffrn_reflns_Laue_measured_fraction_full 0.999
_diffrn_reflns_Laue_measured_fraction_max 0.999
_diffrn_reflns_limit_h_max 17
_diffrn_reflns_limit_h_min -17
_diffrn_reflns_limit_k_max 17
_diffrn_reflns_limit_k_min -16
_diffrn_reflns_limit_l_max 50
_diffrn_reflns_limit_l_min -49
_diffrn_reflns_number 15140
_diffrn_reflns_point_group_measured_fraction_full 0.999
_diffrn_reflns_point_group_measured_fraction_max 0.999
_diffrn_reflns_theta_full 25.673
_diffrn_reflns_theta_max 25.673
_diffrn_reflns_theta_min 2.562
_diffrn_source 'fine-focus sealed X-ray tube'
_diffrn_source_type 'Enhance (Mo) X-ray Source'
_exptl_absorpt_coefficient_mu 1.838
_exptl_absorpt_correction_T_max 1.00000
_exptl_absorpt_correction_T_min 0.89568
_exptl_absorpt_correction_type multi-scan
_exptl_absorpt_process_details
;
CrysAlisPro 1.171.38.41 (Rigaku Oxford Diffraction, 2015)
Empirical absorption correction using spherical harmonics,
 implemented in SCALE3 ABSPACK scaling algorithm.
;
_exptl_crystal_density_diffrn 1.744
_exptl_crystal_description column
_exptl_crystal_F_000 3906
_exptl_crystal_size_max 0.20
_exptl_crystal_size_mid 0.08
_exptl_crystal_size_min 0.06
_refine_diff_density_max 0.220
_refine_diff_density_min -0.346
_refine_diff_density_rms 0.057
_refine_ls_extinction_method none
_refine_ls_goodness_of_fit_ref 0.989
_refine_ls_hydrogen_treatment constr
_refine_ls_matrix_type full
_refine_ls_number_parameters 113
_refine_ls_number_reflns 1556
_refine_ls_number_restraints 3
_refine_ls_restrained_S_all 0.989
_refine_ls_R_factor_all 0.0352
_refine_ls_R_factor_gt 0.0245
_refine_ls_shift/su_max 0.001
_refine_ls_shift/su_mean 0.000
_refine_ls_structure_factor_coef Fsqd
_refine_ls_weighting_details 'w=1/[\s^2^(Fo^2^)+(0.0400P)^2^+4.0000P] where P=(Fo^2^+2Fc^2^)/3'
_refine_ls_weighting_scheme calc
_refine_ls_wR_factor_gt 0.0663
_refine_ls_wR_factor_ref 0.0716
_reflns_Friedel_coverage 0.000
_reflns_number_gt 1269
_reflns_number_total 1556
_reflns_threshold_expression 'I > 2\s(I)'
_cod_data_source_file c6cp00064a3.cif
_cod_data_source_block izo
_cod_depositor_comments
;Adding full bibliography for 7224310--7224314.cif.

 Adding full bibliography for 7224310--7224314.cif.
;
_cod_original_cell_volume 7335.7(6)
_cod_database_code 7224314
_shelx_shelxl_version_number 2014/7
_shelx_space_group_comment
;
The symmetry employed for this shelxl refinement is uniquely defined
by the following loop, which should always be used as a source of
symmetry information in preference to the above space-group names.
They are only intended as comments.
;
_oxdiff_exptl_absorpt_empirical_full_min 0.962
_oxdiff_exptl_absorpt_empirical_full_max 1.074
_oxdiff_exptl_absorpt_empirical_details
;
Empirical correction (ABSPACK) includes:
- Absorption correction using spherical harmonics
- Frame scaling
;

loop_
_space_group_symop_operation_xyz
'x, y, z'
'-y, x-y, z'
'-x+y, -x, z'
'y, x, -z+1/2'
'x-y, -y, -z+1/2'
'-x, -x+y, -z+1/2'
'x+2/3, y+1/3, z+1/3'
'-y+2/3, x-y+1/3, z+1/3'
'-x+y+2/3, -x+1/3, z+1/3'
'y+2/3, x+1/3, -z+5/6'
'x-y+2/3, -y+1/3, -z+5/6'
'-x+2/3, -x+y+1/3, -z+5/6'
'x+1/3, y+2/3, z+2/3'
'-y+1/3, x-y+2/3, z+2/3'
'-x+y+1/3, -x+2/3, z+2/3'
'y+1/3, x+2/3, -z+7/6'
'x-y+1/3, -y+2/3, -z+7/6'
'-x+1/3, -x+y+2/3, -z+7/6'
'-x, -y, -z'
'y, -x+y, -z'
'x-y, x, -z'
'-y, -x, z-1/2'
'-x+y, y, z-1/2'
'x, x-y, z-1/2'
'-x+2/3, -y+1/3, -z+1/3'
'y+2/3, -x+y+1/3, -z+1/3'
'x-y+2/3, x+1/3, -z+1/3'
'-y+2/3, -x+1/3, z-1/6'
'-x+y+2/3, y+1/3, z-1/6'
'x+2/3, x-y+1/3, z-1/6'
'-x+1/3, -y+2/3, -z+2/3'
'y+1/3, -x+y+2/3, -z+2/3'
'x-y+1/3, x+2/3, -z+2/3'
'-y+1/3, -x+2/3, z+1/6'
'-x+y+1/3, y+2/3, z+1/6'
'x+1/3, x-y+2/3, z+1/6'

loop_
_atom_site_label
_atom_site_type_symbol
_atom_site_fract_x
_atom_site_fract_y
_atom_site_fract_z
_atom_site_U_iso_or_equiv
_atom_site_adp_type
_atom_site_occupancy
_atom_site_site_symmetry_order
_atom_site_calc_flag
_atom_site_refinement_flags_posn
_atom_site_refinement_flags_adp
_atom_site_refinement_flags_occupancy
_atom_site_disorder_assembly
_atom_site_disorder_group
Fe1 Fe -0.00679(2) 0.3333 0.0833 0.00862(14) Uani 1 2 d S T P . .
Fe2 Fe 0.0000 0.0000 0.0000 0.00744(16) Uani 1 6 d S T P . .
Fe3 Fe -0.3333 0.3333 -0.00242(2) 0.00783(14) Uani 1 3 d S T P . .
O1 O 0.05940(9) 0.47759(10) 0.05482(3) 0.0159(3) Uani 1 1 d . . . . .
O2 O -0.15522(10) 0.25324(9) 0.05737(3) 0.0162(3) Uani 1 1 d . . . . .
O3 O -0.19888(9) 0.39131(9) -0.02881(3) 0.0122(3) Uani 1 1 d . . . . .
O4 O 0.06365(9) 0.26553(10) 0.05442(3) 0.0171(3) Uani 1 1 d . . . . .
O5 O -0.27911(9) 0.25591(9) 0.02603(2) 0.0127(3) Uani 1 1 d . . . . .
O6 O 0.06732(9) 0.13440(9) 0.02707(3) 0.0133(3) Uani 1 1 d . . . . .
C1 C 0.01890(15) 0.17878(14) 0.03965(4) 0.0145(4) Uani 1 1 d . . . . .
H1 H -0.0559 0.1437 0.0377 0.017 Uiso 1 1 calc R U . . .
C2 C -0.18477(14) 0.29850(15) 0.03750(4) 0.0136(4) Uani 1 1 d . . . . .
H2 H -0.1344 0.3678 0.0307 0.016 Uiso 1 1 calc R U . . .
C3 C 0.14809(14) 0.51524(14) 0.04105(4) 0.0142(4) Uani 1 1 d . . . . .
H3 H 0.1793 0.4718 0.0396 0.017 Uiso 1 1 calc R U . . .
N11B N -0.0439(5) 0.6158(5) 0.07104(17) 0.0171(9) Uiso 0.278(5) 1 d D . P A 1
H11A H -0.0446 0.5532 0.0721 0.021 Uiso 0.278(5) 1 calc R U P A 1
H11B H -0.1117 0.6017 0.0729 0.021 Uiso 0.278(5) 1 calc R U P A 1
C10A C 0.0192(6) 0.6839(6) 0.0979(2) 0.025(2) Uiso 0.278(5) 1 d D . P A 1
H10A H 0.0875 0.6862 0.0989 0.037 Uiso 0.278(5) 1 calc R U P A 1
H10B H -0.0195 0.6546 0.1177 0.037 Uiso 0.278(5) 1 calc R U P A 1
H10C H 0.0311 0.7556 0.0949 0.037 Uiso 0.278(5) 1 calc R U P A 1
C10B C -0.0020(5) 0.6648(5) 0.0401(2) 0.0157(19) Uiso 0.278(5) 1 d D . P A 1
H10D H -0.0039 0.7309 0.0384 0.024 Uiso 0.278(5) 1 calc R U P A 1
H10E H -0.0455 0.6162 0.0233 0.024 Uiso 0.278(5) 1 calc R U P A 1
H10F H 0.0712 0.6801 0.0379 0.024 Uiso 0.278(5) 1 calc R U P A 1
N1 N -0.0515(4) 0.6152(4) 0.0833 0.0171(9) Uiso 0.445(9) 2 d DS . P A 2
H1A H -0.1172 0.6075 0.0836 0.021 Uiso 0.222(5) 1 calc R U P A 2
H1B H -0.0591 0.5494 0.0830 0.021 Uiso 0.222(5) 1 calc R U P A 2
C12 C 0.0037(4) 0.6720(4) 0.05432(15) 0.0250(15) Uiso 0.445(9) 1 d D . P A 2
H12A H 0.0132 0.7435 0.0547 0.037 Uiso 0.445(9) 1 calc R U P A 2
H12B H -0.0386 0.6336 0.0358 0.037 Uiso 0.445(9) 1 calc R U P A 2
H12C H 0.0730 0.6767 0.0532 0.037 Uiso 0.445(9) 1 calc R U P A 2

loop_
_atom_site_aniso_label
_atom_site_aniso_U_11
_atom_site_aniso_U_22
_atom_site_aniso_U_33
_atom_site_aniso_U_23
_atom_site_aniso_U_13
_atom_site_aniso_U_12
Fe1 0.00813(18) 0.0076(2) 0.0099(2) -0.00037(12) -0.00019(6) 0.00381(11)
Fe2 0.0068(2) 0.0068(2) 0.0088(3) 0.000 0.000 0.00339(11)
Fe3 0.00713(18) 0.00713(18) 0.0092(2) 0.000 0.000 0.00356(9)
O1 0.0133(7) 0.0149(7) 0.0191(6) 0.0050(5) 0.0063(5) 0.0068(6)
O2 0.0144(7) 0.0152(7) 0.0185(6) 0.0013(5) -0.0046(5) 0.0069(6)
O3 0.0107(7) 0.0106(6) 0.0139(6) 0.0026(5) 0.0035(5) 0.0044(5)
O4 0.0161(7) 0.0142(7) 0.0208(6) -0.0075(5) 0.0001(5) 0.0073(6)
O5 0.0114(6) 0.0122(6) 0.0147(6) 0.0006(5) -0.0023(5) 0.0061(5)
O6 0.0127(7) 0.0117(7) 0.0154(6) -0.0040(5) -0.0006(5) 0.0059(6)
C1 0.0095(9) 0.0140(10) 0.0181(9) -0.0015(7) 0.0001(7) 0.0044(8)
C2 0.0115(10) 0.0136(9) 0.0161(8) 0.0012(7) -0.0011(7) 0.0066(8)
C3 0.0139(10) 0.0147(10) 0.0155(9) 0.0017(7) 0.0023(7) 0.0084(8)

loop_
_atom_type_symbol
_atom_type_description
_atom_type_scat_dispersion_real
_atom_type_scat_dispersion_imag
_atom_type_scat_source
C C 0.0033 0.0016 'International Tables Vol C Tables 4.2.6.8 and 6.1.1.4'
H H 0.0000 0.0000 'International Tables Vol C Tables 4.2.6.8 and 6.1.1.4'
N N 0.0061 0.0033 'International Tables Vol C Tables 4.2.6.8 and 6.1.1.4'
O O 0.0106 0.0060 'International Tables Vol C Tables 4.2.6.8 and 6.1.1.4'
Fe Fe 0.3463 0.8444 'International Tables Vol C Tables 4.2.6.8 and 6.1.1.4'

loop_
_geom_angle_atom_site_label_1
_geom_angle_atom_site_label_2
_geom_angle_atom_site_label_3
_geom_angle
_geom_angle_site_symmetry_1
_geom_angle_site_symmetry_3
O4 Fe1 O4 88.95(7) . 17_554
O4 Fe1 O2 174.58(4) . 17_554
O4 Fe1 O2 92.39(4) 17_554 17_554
O4 Fe1 O2 92.39(4) . .
O4 Fe1 O2 174.58(4) 17_554 .
O2 Fe1 O2 86.76(6) 17_554 .
O4 Fe1 O1 92.63(5) . .
O4 Fe1 O1 90.61(5) 17_554 .
O2 Fe1 O1 82.11(5) 17_554 .
O2 Fe1 O1 94.57(4) . .
O4 Fe1 O1 90.60(5) . 17_554
O4 Fe1 O1 92.63(5) 17_554 17_554
O2 Fe1 O1 94.57(4) 17_554 17_554
O2 Fe1 O1 82.11(5) . 17_554
O1 Fe1 O1 175.46(6) . 17_554
O6 Fe2 O6 91.74(4) 19 21
O6 Fe2 O6 88.26(4) 19 3
O6 Fe2 O6 180.00(7) 21 3
O6 Fe2 O6 88.26(4) 19 2
O6 Fe2 O6 88.26(4) 21 2
O6 Fe2 O6 91.74(4) 3 2
O6 Fe2 O6 91.74(4) 19 20
O6 Fe2 O6 91.74(4) 21 20
O6 Fe2 O6 88.26(4) 3 20
O6 Fe2 O6 180.00(7) 2 20
O6 Fe2 O6 180.0 19 .
O6 Fe2 O6 88.26(4) 21 .
O6 Fe2 O6 91.74(4) 3 .
O6 Fe2 O6 91.74(4) 2 .
O6 Fe2 O6 88.26(4) 20 .
O3 Fe3 O3 92.80(4) 3_455 2_565
O3 Fe3 O3 92.80(4) 3_455 .
O3 Fe3 O3 92.80(4) 2_565 .
O3 Fe3 O5 88.19(5) 3_455 .
O3 Fe3 O5 177.27(4) 2_565 .
O3 Fe3 O5 89.68(5) . .
O3 Fe3 O5 177.27(4) 3_455 2_565
O3 Fe3 O5 89.68(5) 2_565 2_565
O3 Fe3 O5 88.20(5) . 2_565
O5 Fe3 O5 89.27(5) . 2_565
O3 Fe3 O5 89.68(5) 3_455 3_455
O3 Fe3 O5 88.19(5) 2_565 3_455
O3 Fe3 O5 177.27(4) . 3_455
O5 Fe3 O5 89.27(5) . 3_455
O5 Fe3 O5 89.27(5) 2_565 3_455
C3 O1 Fe1 122.34(12) . .
C2 O2 Fe1 124.12(11) . .
C3 O3 Fe3 125.71(11) 19_565 .
C1 O4 Fe1 128.45(12) . .
C2 O5 Fe3 124.48(11) . .
C1 O6 Fe2 126.26(11) . .
O4 C1 O6 124.76(17) . .
O2 C2 O5 123.85(17) . .
O1 C3 O3 124.42(17) . 19_565
C10B N11B C10A 112.9(6) . .
C12 N1 C12 112.8(6) 16_454 .

loop_
_geom_bond_atom_site_label_1
_geom_bond_atom_site_label_2
_geom_bond_distance
_geom_bond_site_symmetry_2
Fe1 O4 2.0895(12) .
Fe1 O4 2.0896(12) 17_554
Fe1 O2 2.1309(12) 17_554
Fe1 O2 2.1310(12) .
Fe1 O1 2.1431(12) .
Fe1 O1 2.1431(12) 17_554
Fe2 O6 2.0069(11) 19
Fe2 O6 2.0069(11) 21
Fe2 O6 2.0069(11) 3
Fe2 O6 2.0069(11) 2
Fe2 O6 2.0069(11) 20
Fe2 O6 2.0069(11) .
Fe3 O3 1.9960(11) 3_455
Fe3 O3 1.9960(11) 2_565
Fe3 O3 1.9960(11) .
Fe3 O5 2.0185(11) .
Fe3 O5 2.0186(11) 2_565
Fe3 O5 2.0186(11) 3_455
O1 C3 1.241(2) .
O2 C2 1.2447(19) .
O3 C3 1.2645(19) 19_565
O4 C1 1.236(2) .
O5 C2 1.2624(19) .
O6 C1 1.2616(19) .
C3 O3 1.2645(19) 19_565
N11B C10B 1.443(7) .
N11B C10A 1.458(7) .
N1 C12 1.445(6) 16_454
N1 C12 1.445(6) .
